data_7018696
loop_
_publ_author_name
'Thirumurugan, A.'
'Li, Wei'
'Cheetham, Anthony K.'

_publ_section_title
;
 Bismuth 2,6-pyridinedicarboxylates: Assembly of molecular units into
 coordination polymers, CO(2) sorption and photoluminescence.
;
_journal_issue 14
_journal_name_full 'Dalton transactions (Cambridge, England : 2003)'
_journal_page_first 4126
_journal_page_last 4134
_journal_paper_doi 10.1039/c2dt12330d
_journal_volume 41
_journal_year 2012
_chemical_formula_sum 'C27 H33 Bi N6 O12'
_chemical_formula_weight 842.57
_chemical_name_systematic
;
?
;
_space_group_IT_number 2
_symmetry_cell_setting triclinic
_symmetry_space_group_name_Hall '-P 1'
_symmetry_space_group_name_H-M 'P -1'
_atom_sites_solution_hydrogens geom
_atom_sites_solution_primary direct
_atom_sites_solution_secondary difmap
_audit_creation_method SHELXL-97
_cell_angle_alpha 77.2970(1)
_cell_angle_beta 69.2800(1)
_cell_angle_gamma 70.9250(1)
_cell_formula_units_Z 2
_cell_length_a 11.8847(3)
_cell_length_b 12.1913(2)
_cell_length_c 12.2022(3)
_cell_measurement_reflns_used 17434
_cell_measurement_temperature 120(2)
_cell_measurement_theta_max 27.48
_cell_measurement_theta_min 2.91
_cell_volume 1551.92(6)
_computing_cell_refinement 'DENZO (Otwinowski & Minor, 1997) & COLLECT (Hooft, R.W.W., 1998)'
_computing_data_collection 'COLLECT (Hooft, R.W.W., 1998)'
_computing_data_reduction 'DENZO (Otwinowski & Minor, 1997) & COLLECT (Hooft, R.W.W., 1998)'
_computing_publication_material 'SHELXL-97 (Sheldrick, 1997)'
_computing_structure_refinement 'SHELXL-97 (Sheldrick, 1997)'
_computing_structure_solution 'SHELXL-97 (Sheldrick, 1997)'
_diffrn_ambient_temperature 120(2)
_diffrn_detector_area_resol_mean 9.091
_diffrn_measured_fraction_theta_full 0.998
_diffrn_measured_fraction_theta_max 0.998
_diffrn_measurement_device_type 'Bruker-Nonius Roper CCD camera on \k-goniostat'
_diffrn_measurement_method '\f & \w scans'
_diffrn_radiation_monochromator graphite
_diffrn_radiation_source 'Bruker-Nonius FR591 rotating anode'
_diffrn_radiation_type MoK\a
_diffrn_radiation_wavelength 0.71073
_diffrn_reflns_av_R_equivalents 0.0469
_diffrn_reflns_av_sigmaI/netI 0.0424
_diffrn_reflns_limit_h_max 15
_diffrn_reflns_limit_h_min -15
_diffrn_reflns_limit_k_max 15
_diffrn_reflns_limit_k_min -15
_diffrn_reflns_limit_l_max 15
_diffrn_reflns_limit_l_min -15
_diffrn_reflns_number 26435
_diffrn_reflns_theta_full 27.49
_diffrn_reflns_theta_max 27.49
_diffrn_reflns_theta_min 2.94
_exptl_absorpt_coefficient_mu 5.753
_exptl_absorpt_correction_T_max 0.7456
_exptl_absorpt_correction_T_min 0.5841
_exptl_absorpt_correction_type multi-scan
_exptl_absorpt_process_details SADABS
_exptl_crystal_colour Colourless
_exptl_crystal_density_diffrn 1.803
_exptl_crystal_density_method 'not measured'
_exptl_crystal_description Block
_exptl_crystal_F_000 832
_exptl_crystal_size_max 0.32
_exptl_crystal_size_mid 0.25
_exptl_crystal_size_min 0.15
_refine_diff_density_max 0.736
_refine_diff_density_min -1.396
_refine_diff_density_rms 0.137
_refine_ls_extinction_method none
_refine_ls_goodness_of_fit_ref 1.049
_refine_ls_hydrogen_treatment mixed
_refine_ls_matrix_type full
_refine_ls_number_parameters 439
_refine_ls_number_reflns 7103
_refine_ls_number_restraints 0
_refine_ls_restrained_S_all 1.049
_refine_ls_R_factor_all 0.0311
_refine_ls_R_factor_gt 0.0267
_refine_ls_shift/su_max 0.002
_refine_ls_shift/su_mean 0.000
_refine_ls_structure_factor_coef Fsqd
_refine_ls_weighting_details 'calc w=1/[\s^2^(Fo^2^)+(0.0169P)^2^+3.0811P] where P=(Fo^2^+2Fc^2^)/3'
_refine_ls_weighting_scheme calc
_refine_ls_wR_factor_gt 0.0540
_refine_ls_wR_factor_ref 0.0555
_reflns_number_gt 6561
_reflns_number_total 7103
_reflns_threshold_expression >2sigma(I)
_cod_data_source_file c2dt12330d.txt
_cod_data_source_block compound1
_cod_depositor_comments
;
The following automatic conversions were performed:

'_symmetry_cell_setting' value 'Triclinic' changed to 'triclinic'
according to /home/saulius/struct/CIF-dictionaries/cif_core.dic
dictionary named 'cif_core.dic' version 2.4.1 from 2010-06-29.

Automatic conversion script
Id: cif_fix_values 1715 2011-07-08 13:25:40Z adriana 
;
_cod_original_sg_symbol_H-M P-1
_cod_database_code 7018696

loop_
_symmetry_equiv_pos_as_xyz
'x, y, z'
'-x, -y, -z'

loop_
_atom_site_label
_atom_site_type_symbol
_atom_site_fract_x
_atom_site_fract_y
_atom_site_fract_z
_atom_site_U_iso_or_equiv
_atom_site_adp_type
_atom_site_occupancy
_atom_site_symmetry_multiplicity
_atom_site_calc_flag
_atom_site_refinement_flags
C1 C 0.9751(3) 0.2340(3) 0.8477(3) 0.0127(7) Uani 1 1 d .
C2 C 0.9572(3) 0.3591(3) 0.8646(3) 0.0110(7) Uani 1 1 d .
C3 C 0.8410(3) 0.4380(3) 0.9005(3) 0.0163(7) Uani 1 1 d .
H3 H 0.7683 0.4150 0.9198 0.020 Uiso 1 1 calc R
C4 C 0.8349(4) 0.5515(3) 0.9073(3) 0.0194(8) Uani 1 1 d .
H4 H 0.7578 0.6062 0.9306 0.023 Uiso 1 1 calc R
C5 C 0.9444(3) 0.5833(3) 0.8793(3) 0.0155(7) Uani 1 1 d .
H5 H 0.9420 0.6595 0.8827 0.019 Uiso 1 1 calc R
C6 C 1.0578(3) 0.4990(3) 0.8459(3) 0.0121(7) Uani 1 1 d .
C7 C 1.1831(3) 0.5220(3) 0.8160(3) 0.0140(7) Uani 1 1 d .
C11 C 1.2392(3) 0.3345(3) 0.4796(3) 0.0167(7) Uani 1 1 d .
C12 C 1.2778(3) 0.2025(3) 0.4863(3) 0.0132(7) Uani 1 1 d .
C13 C 1.2831(3) 0.1468(3) 0.3955(3) 0.0171(8) Uani 1 1 d .
H13 H 1.2632 0.1901 0.3287 0.021 Uiso 1 1 calc R
C14 C 1.3185(4) 0.0256(3) 0.4069(3) 0.0185(8) Uani 1 1 d .
H14 H 1.3219 -0.0135 0.3480 0.022 Uiso 1 1 calc R
C15 C 1.3488(3) -0.0363(3) 0.5066(3) 0.0156(7) Uani 1 1 d .
H15 H 1.3729 -0.1176 0.5157 0.019 Uiso 1 1 calc R
C16 C 1.3424(3) 0.0256(3) 0.5938(3) 0.0120(7) Uani 1 1 d .
C17 C 1.3746(3) -0.0341(3) 0.7055(3) 0.0133(7) Uani 1 1 d .
C21 C 1.2687(3) 0.1517(3) 1.0394(3) 0.0122(7) Uani 1 1 d .
C22 C 1.4004(3) 0.1652(3) 0.9832(3) 0.0127(7) Uani 1 1 d .
C23 C 1.4838(3) 0.1447(3) 1.0468(3) 0.0153(7) Uani 1 1 d .
H23 H 1.4614 0.1199 1.1273 0.018 Uiso 1 1 calc R
C24 C 1.6010(3) 0.1623(3) 0.9870(3) 0.0189(8) Uani 1 1 d .
H24 H 1.6582 0.1508 1.0272 0.023 Uiso 1 1 calc R
C25 C 1.6318(3) 0.1970(3) 0.8667(3) 0.0157(7) Uani 1 1 d .
H25 H 1.7098 0.2094 0.8251 0.019 Uiso 1 1 calc R
C26 C 1.5449(3) 0.2132(3) 0.8086(3) 0.0125(7) Uani 1 1 d .
C27 C 1.5712(3) 0.2485(3) 0.6764(3) 0.0123(7) Uani 1 1 d .
C31 C 0.4925(4) 0.5625(4) 0.8179(4) 0.0320(10) Uani 1 1 d .
H31A H 0.4556 0.6012 0.8880 0.048 Uiso 1 1 calc R
H31B H 0.5794 0.5605 0.7860 0.048 Uiso 1 1 calc R
H31C H 0.4846 0.4842 0.8370 0.048 Uiso 1 1 calc R
C32 C 0.4792(4) 0.5728(3) 0.6179(3) 0.0262(9) Uani 1 1 d .
H32A H 0.4336 0.6177 0.5643 0.039 Uiso 1 1 calc R
H32B H 0.4716 0.4944 0.6343 0.039 Uiso 1 1 calc R
H32C H 0.5658 0.5713 0.5830 0.039 Uiso 1 1 calc R
C33 C 1.0518(4) 0.6871(3) 0.5879(3) 0.0254(9) Uani 1 1 d .
H33A H 1.0875 0.6748 0.6503 0.038 Uiso 1 1 calc R
H33B H 0.9789 0.6587 0.6164 0.038 Uiso 1 1 calc R
H33C H 1.0288 0.7691 0.5611 0.038 Uiso 1 1 calc R
C34 C 1.0938(4) 0.6400(3) 0.3900(3) 0.0259(9) Uani 1 1 d .
H34A H 1.1557 0.5979 0.3270 0.039 Uiso 1 1 calc R
H34B H 1.0711 0.7217 0.3620 0.039 Uiso 1 1 calc R
H34C H 1.0211 0.6113 0.4171 0.039 Uiso 1 1 calc R
C35 C 0.9964(5) -0.0023(4) 1.3212(3) 0.0355(11) Uani 1 1 d .
H35A H 1.0644 -0.0499 1.3502 0.053 Uiso 1 1 calc R
H35B H 0.9324 -0.0420 1.3439 0.053 Uiso 1 1 calc R
H35C H 0.9625 0.0708 1.3538 0.053 Uiso 1 1 calc R
C36 C 0.9440(4) 0.0928(3) 1.1372(5) 0.0338(11) Uani 1 1 d .
H36A H 0.9803 0.1037 1.0531 0.051 Uiso 1 1 calc R
H36B H 0.9091 0.1675 1.1667 0.051 Uiso 1 1 calc R
H36C H 0.8793 0.0546 1.1566 0.051 Uiso 1 1 calc R
Bi1 Bi 1.274775(11) 0.238944(10) 0.761245(10) 0.00809(4) Uani 1 1 d .
N1 N 1.0632(3) 0.3894(2) 0.8382(2) 0.0109(6) Uani 1 1 d .
N2 N 1.3070(3) 0.1422(2) 0.5823(2) 0.0107(6) Uani 1 1 d .
N3 N 1.4312(3) 0.1983(2) 0.8673(2) 0.0101(6) Uani 1 1 d .
N4 N 0.4277(3) 0.6269(3) 0.7297(3) 0.0183(7) Uani 1 1 d .
N5 N 1.1451(3) 0.6231(3) 0.4883(3) 0.0154(6) Uani 1 1 d .
N6 N 1.0421(3) 0.0197(3) 1.1918(3) 0.0186(7) Uani 1 1 d .
O1 O 1.2787(2) 0.4358(2) 0.8015(2) 0.0151(5) Uani 1 1 d .
O2 O 1.1837(2) 0.6268(2) 0.8069(2) 0.0198(6) Uani 1 1 d .
O3 O 1.0842(2) 0.1763(2) 0.7956(2) 0.0140(5) Uani 1 1 d .
O4 O 0.8799(2) 0.1981(2) 0.8828(2) 0.0177(5) Uani 1 1 d .
O5 O 1.3615(2) 0.0324(2) 0.7790(2) 0.0147(5) Uani 1 1 d .
O6 O 1.4104(3) -0.1422(2) 0.7199(2) 0.0219(6) Uani 1 1 d .
O7 O 1.2202(2) 0.3787(2) 0.5724(2) 0.0168(5) Uani 1 1 d .
O8 O 1.2284(3) 0.3909(2) 0.3849(2) 0.0292(7) Uani 1 1 d .
O9 O 1.1997(2) 0.1801(2) 0.9737(2) 0.0132(5) Uani 1 1 d .
O10 O 1.2365(2) 0.1154(2) 1.1472(2) 0.0169(5) Uani 1 1 d .
O11 O 1.4848(2) 0.2584(2) 0.6347(2) 0.0137(5) Uani 1 1 d .
O12 O 1.6772(2) 0.2616(2) 0.6188(2) 0.0203(6) Uani 1 1 d .
H41 H 0.332(5) 0.619(4) 0.771(4) 0.054(16) Uiso 1 1 d .
H42 H 0.431(5) 0.703(4) 0.719(4) 0.040(14) Uiso 1 1 d .
H51 H 1.173(4) 0.545(3) 0.512(3) 0.012(9) Uiso 1 1 d .
H52 H 1.229(6) 0.656(5) 0.452(5) 0.08(2) Uiso 1 1 d .
H61 H 1.076(4) -0.056(4) 1.160(4) 0.031(12) Uiso 1 1 d .
H62 H 1.111(5) 0.057(4) 1.172(4) 0.039(13) Uiso 1 1 d .

loop_
_atom_site_aniso_label
_atom_site_aniso_U_11
_atom_site_aniso_U_22
_atom_site_aniso_U_33
_atom_site_aniso_U_23
_atom_site_aniso_U_13
_atom_site_aniso_U_12
C1 0.0130(17) 0.0161(17) 0.0111(16) 0.0009(13) -0.0069(13) -0.0045(14)
C2 0.0139(17) 0.0125(16) 0.0067(15) 0.0018(13) -0.0038(13) -0.0049(13)
C3 0.0107(17) 0.0221(19) 0.0155(17) -0.0031(15) -0.0027(14) -0.0046(15)
C4 0.0150(19) 0.0198(19) 0.0182(18) -0.0065(15) -0.0013(15) 0.0006(15)
C5 0.0173(19) 0.0106(16) 0.0158(17) -0.0056(14) -0.0039(14) 0.0011(14)
C6 0.0146(18) 0.0128(16) 0.0084(15) -0.0010(13) -0.0034(13) -0.0035(14)
C7 0.0175(18) 0.0113(16) 0.0140(17) -0.0016(14) -0.0064(14) -0.0029(14)
C11 0.0146(18) 0.0170(18) 0.0199(19) -0.0010(15) -0.0091(15) -0.0028(14)
C12 0.0093(17) 0.0159(17) 0.0132(17) -0.0007(14) -0.0041(13) -0.0017(14)
C13 0.0197(19) 0.0205(18) 0.0142(17) -0.0044(15) -0.0079(15) -0.0051(15)
C14 0.022(2) 0.0219(19) 0.0144(18) -0.0097(15) -0.0069(15) -0.0034(16)
C15 0.0164(19) 0.0143(17) 0.0182(18) -0.0070(14) -0.0054(15) -0.0035(14)
C16 0.0102(17) 0.0108(16) 0.0155(17) -0.0041(13) -0.0043(13) -0.0015(13)
C17 0.0106(17) 0.0116(16) 0.0183(18) -0.0023(14) -0.0056(14) -0.0024(13)
C21 0.0124(17) 0.0066(15) 0.0166(17) -0.0021(13) -0.0033(14) -0.0021(13)
C22 0.0148(18) 0.0058(15) 0.0165(17) -0.0006(13) -0.0040(14) -0.0028(13)
C23 0.0174(19) 0.0164(17) 0.0140(17) 0.0006(14) -0.0072(14) -0.0061(15)
C24 0.0161(19) 0.026(2) 0.0199(19) -0.0006(16) -0.0115(15) -0.0078(16)
C25 0.0102(17) 0.0194(18) 0.0211(19) -0.0045(15) -0.0069(14) -0.0049(14)
C26 0.0090(17) 0.0104(16) 0.0169(17) -0.0038(14) -0.0036(13) -0.0002(13)
C27 0.0134(18) 0.0067(15) 0.0157(17) -0.0026(13) -0.0014(14) -0.0039(13)
C31 0.030(2) 0.034(2) 0.035(2) -0.002(2) -0.015(2) -0.008(2)
C32 0.031(2) 0.024(2) 0.023(2) -0.0045(17) -0.0031(18) -0.0119(18)
C33 0.026(2) 0.024(2) 0.022(2) -0.0043(17) -0.0070(17) -0.0011(17)
C34 0.034(2) 0.025(2) 0.022(2) -0.0004(17) -0.0194(18) -0.0022(18)
C35 0.055(3) 0.043(3) 0.016(2) -0.0054(19) 0.002(2) -0.035(2)
C36 0.025(2) 0.0161(19) 0.062(3) 0.003(2) -0.019(2) -0.0049(17)
Bi1 0.00771(6) 0.00741(6) 0.00980(6) -0.00164(4) -0.00356(4) -0.00155(4)
N1 0.0129(15) 0.0132(14) 0.0069(13) 0.0001(11) -0.0028(11) -0.0052(12)
N2 0.0083(14) 0.0097(13) 0.0136(14) -0.0013(11) -0.0034(11) -0.0017(11)
N3 0.0120(14) 0.0075(13) 0.0108(13) -0.0012(11) -0.0045(11) -0.0016(11)
N4 0.0212(18) 0.0119(15) 0.0235(17) -0.0022(13) -0.0080(14) -0.0055(13)
N5 0.0169(16) 0.0111(15) 0.0174(16) 0.0002(12) -0.0067(13) -0.0027(13)
N6 0.0185(17) 0.0166(16) 0.0221(17) -0.0022(13) -0.0039(13) -0.0091(14)
O1 0.0123(13) 0.0121(12) 0.0214(13) -0.0048(10) -0.0051(10) -0.0021(10)
O2 0.0189(14) 0.0108(12) 0.0301(15) -0.0060(11) -0.0055(11) -0.0046(10)
O3 0.0123(13) 0.0128(12) 0.0185(13) -0.0042(10) -0.0063(10) -0.0020(10)
O4 0.0129(13) 0.0185(13) 0.0246(14) -0.0010(11) -0.0063(11) -0.0085(10)
O5 0.0199(14) 0.0116(12) 0.0151(12) -0.0029(10) -0.0086(10) -0.0028(10)
O6 0.0313(16) 0.0089(12) 0.0283(15) -0.0021(11) -0.0152(12) -0.0025(11)
O7 0.0207(14) 0.0132(12) 0.0158(12) -0.0035(10) -0.0057(11) -0.0025(10)
O8 0.050(2) 0.0183(14) 0.0213(15) 0.0041(12) -0.0196(14) -0.0074(13)
O9 0.0114(12) 0.0176(12) 0.0126(12) -0.0015(10) -0.0048(10) -0.0056(10)
O10 0.0186(14) 0.0238(13) 0.0109(12) 0.0018(10) -0.0044(10) -0.0118(11)
O11 0.0137(13) 0.0148(12) 0.0124(12) -0.0033(10) -0.0040(10) -0.0022(10)
O12 0.0134(13) 0.0272(14) 0.0193(13) -0.0004(11) 0.0006(11) -0.0119(11)

loop_
_atom_type_symbol
_atom_type_description
_atom_type_scat_dispersion_real
_atom_type_scat_dispersion_imag
_atom_type_scat_source
C C 0.0033 0.0016 'International Tables Vol C Tables 4.2.6.8 and 6.1.1.4'
H H 0.0000 0.0000 'International Tables Vol C Tables 4.2.6.8 and 6.1.1.4'
Bi Bi -4.1077 10.2566 'International Tables Vol C Tables 4.2.6.8 and 6.1.1.4'
N N 0.0061 0.0033 'International Tables Vol C Tables 4.2.6.8 and 6.1.1.4'
O O 0.0106 0.0060 'International Tables Vol C Tables 4.2.6.8 and 6.1.1.4'

loop_
_geom_angle_atom_site_label_1
_geom_angle_atom_site_label_2
_geom_angle_atom_site_label_3
_geom_angle
O4 C1 O3 125.3(3)
O4 C1 C2 117.1(3)
O3 C1 C2 117.6(3)
N1 C2 C3 121.9(3)
N1 C2 C1 114.9(3)
C3 C2 C1 123.3(3)
C4 C3 C2 118.7(3)
C4 C3 H3 120.6
C2 C3 H3 120.6
C3 C4 C5 119.6(3)
C3 C4 H4 120.2
C5 C4 H4 120.2
C4 C5 C6 118.6(3)
C4 C5 H5 120.7
C6 C5 H5 120.7
N1 C6 C5 121.6(3)
N1 C6 C7 114.7(3)
C5 C6 C7 123.7(3)
O1 C7 O2 125.1(3)
O1 C7 C6 117.9(3)
O2 C7 C6 117.0(3)
O8 C11 O7 125.2(3)
O8 C11 C12 117.4(3)
O7 C11 C12 117.5(3)
N2 C12 C13 121.6(3)
N2 C12 C11 117.1(3)
C13 C12 C11 121.3(3)
C14 C13 C12 118.6(3)
C14 C13 H13 120.7
C12 C13 H13 120.7
C15 C14 C13 119.4(3)
C15 C14 H14 120.3
C13 C14 H14 120.3
C14 C15 C16 118.8(3)
C14 C15 H15 120.6
C16 C15 H15 120.6
N2 C16 C15 121.2(3)
N2 C16 C17 116.0(3)
C15 C16 C17 122.8(3)
O6 C17 O5 124.8(3)
O6 C17 C16 118.8(3)
O5 C17 C16 116.4(3)
O10 C21 O9 125.2(3)
O10 C21 C22 117.8(3)
O9 C21 C22 117.0(3)
N3 C22 C23 121.9(3)
N3 C22 C21 114.9(3)
C23 C22 C21 123.2(3)
C24 C23 C22 118.4(3)
C24 C23 H23 120.8
C22 C23 H23 120.8
C25 C24 C23 119.1(3)
C25 C24 H24 120.5
C23 C24 H24 120.5
C24 C25 C26 119.3(3)
C24 C25 H25 120.3
C26 C25 H25 120.3
N3 C26 C25 121.2(3)
N3 C26 C27 115.7(3)
C25 C26 C27 123.1(3)
O12 C27 O11 126.1(3)
O12 C27 C26 117.3(3)
O11 C27 C26 116.6(3)
N4 C31 H31A 109.5
N4 C31 H31B 109.5
H31A C31 H31B 109.5
N4 C31 H31C 109.5
H31A C31 H31C 109.5
H31B C31 H31C 109.5
N4 C32 H32A 109.5
N4 C32 H32B 109.5
H32A C32 H32B 109.5
N4 C32 H32C 109.5
H32A C32 H32C 109.5
H32B C32 H32C 109.5
N5 C33 H33A 109.5
N5 C33 H33B 109.5
H33A C33 H33B 109.5
N5 C33 H33C 109.5
H33A C33 H33C 109.5
H33B C33 H33C 109.5
N5 C34 H34A 109.5
N5 C34 H34B 109.5
H34A C34 H34B 109.5
N5 C34 H34C 109.5
H34A C34 H34C 109.5
H34B C34 H34C 109.5
N6 C35 H35A 109.5
N6 C35 H35B 109.5
H35A C35 H35B 109.5
N6 C35 H35C 109.5
H35A C35 H35C 109.5
H35B C35 H35C 109.5
N6 C36 H36A 109.5
N6 C36 H36B 109.5
H36A C36 H36B 109.5
N6 C36 H36C 109.5
H36A C36 H36C 109.5
H36B C36 H36C 109.5
O5 Bi1 O9 76.64(8)
O5 Bi1 O11 88.43(8)
O9 Bi1 O11 129.87(8)
O5 Bi1 N3 74.11(8)
O9 Bi1 N3 65.05(8)
O11 Bi1 N3 64.85(8)
O5 Bi1 O3 80.33(8)
O9 Bi1 O3 73.84(8)
O11 Bi1 O3 150.61(8)
N3 Bi1 O3 135.34(8)
O5 Bi1 N2 65.11(8)
O9 Bi1 N2 131.94(8)
O11 Bi1 N2 78.55(8)
N3 Bi1 N2 125.14(9)
O3 Bi1 N2 72.08(8)
O5 Bi1 O1 146.27(8)
O9 Bi1 O1 90.20(8)
O11 Bi1 O1 76.33(7)
N3 Bi1 O1 72.18(8)
O3 Bi1 O1 126.06(7)
N2 Bi1 O1 137.52(8)
O5 Bi1 N1 138.60(9)
O9 Bi1 N1 74.27(8)
O11 Bi1 N1 132.94(8)
N3 Bi1 N1 117.50(8)
O3 Bi1 N1 63.71(8)
N2 Bi1 N1 117.36(9)
O1 Bi1 N1 62.37(8)
O5 Bi1 O7 127.28(7)
O9 Bi1 O7 146.52(8)
O11 Bi1 O7 78.75(8)
N3 Bi1 O7 137.90(8)
O3 Bi1 O7 86.61(8)
N2 Bi1 O7 62.26(8)
O1 Bi1 O7 79.52(7)
N1 Bi1 O7 72.73(8)
C2 N1 C6 119.6(3)
C2 N1 Bi1 119.4(2)
C6 N1 Bi1 120.9(2)
C12 N2 C16 120.3(3)
C12 N2 Bi1 122.7(2)
C16 N2 Bi1 116.6(2)
C22 N3 C26 120.0(3)
C22 N3 Bi1 120.0(2)
C26 N3 Bi1 120.0(2)
C31 N4 C32 113.0(3)
C31 N4 H41 104(3)
C32 N4 H41 107(3)
C31 N4 H42 107(3)
C32 N4 H42 113(3)
H41 N4 H42 112(4)
C34 N5 C33 111.2(3)
C34 N5 H51 110(2)
C33 N5 H51 112(2)
C34 N5 H52 107(3)
C33 N5 H52 111(3)
H51 N5 H52 106(4)
C35 N6 C36 114.0(4)
C35 N6 H61 108(3)
C36 N6 H61 108(3)
C35 N6 H62 107(3)
C36 N6 H62 111(3)
H61 N6 H62 109(4)
C7 O1 Bi1 121.5(2)
C1 O3 Bi1 123.2(2)
C17 O5 Bi1 125.2(2)
C11 O7 Bi1 119.8(2)
C21 O9 Bi1 122.9(2)
C27 O11 Bi1 122.6(2)

loop_
_geom_bond_atom_site_label_1
_geom_bond_atom_site_label_2
_geom_bond_distance
C1 O4 1.247(4)
C1 O3 1.264(4)
C1 C2 1.519(5)
C2 N1 1.338(4)
C2 C3 1.384(5)
C3 C4 1.382(5)
C3 H3 0.9300
C4 C5 1.384(5)
C4 H4 0.9300
C5 C6 1.389(5)
C5 H5 0.9300
C6 N1 1.340(4)
C6 C7 1.507(5)
C7 O1 1.260(4)
C7 O2 1.260(4)
C11 O8 1.234(4)
C11 O7 1.276(4)
C11 C12 1.515(5)
C12 N2 1.332(4)
C12 C13 1.395(5)
C13 C14 1.387(5)
C13 H13 0.9300
C14 C15 1.381(5)
C14 H14 0.9300
C15 C16 1.402(5)
C15 H15 0.9300
C16 N2 1.334(4)
C16 C17 1.511(5)
C17 O6 1.239(4)
C17 O5 1.275(4)
C21 O10 1.252(4)
C21 O9 1.263(4)
C21 C22 1.518(5)
C22 N3 1.333(4)
C22 C23 1.394(5)
C23 C24 1.388(5)
C23 H23 0.9300
C24 C25 1.385(5)
C24 H24 0.9300
C25 C26 1.389(5)
C25 H25 0.9300
C26 N3 1.338(4)
C26 C27 1.520(5)
C27 O12 1.249(4)
C27 O11 1.261(4)
C31 N4 1.479(5)
C31 H31A 0.9600
C31 H31B 0.9600
C31 H31C 0.9600
C32 N4 1.488(5)
C32 H32A 0.9600
C32 H32B 0.9600
C32 H32C 0.9600
C33 N5 1.488(5)
C33 H33A 0.9600
C33 H33B 0.9600
C33 H33C 0.9600
C34 N5 1.476(5)
C34 H34A 0.9600
C34 H34B 0.9600
C34 H34C 0.9600
C35 N6 1.470(5)
C35 H35A 0.9600
C35 H35B 0.9600
C35 H35C 0.9600
C36 N6 1.485(5)
C36 H36A 0.9600
C36 H36B 0.9600
C36 H36C 0.9600
Bi1 O5 2.381(2)
Bi1 O9 2.449(2)
Bi1 O11 2.484(2)
Bi1 N3 2.489(3)
Bi1 O3 2.492(2)
Bi1 N2 2.560(3)
Bi1 O1 2.571(2)
Bi1 N1 2.577(3)
Bi1 O7 2.691(2)
N4 H41 1.10(5)
N4 H42 0.92(5)
N5 H51 0.91(4)
N5 H52 1.11(6)
N6 H61 0.98(4)
N6 H62 1.00(5)
